data_8102634
loop_
_publ_author_name
'Hu-Jun Hao'
'Cui-Wu Lin'
'Xian-Hong Yin'
'Ji-Chang Zhuang'
'Chu-Rong Tong'
'Yong Zeng'

_publ_section_title
;
 Crystal structure of
 catena-(trans-diaqua)-di[m-(3-pyridyl)acetato]cadmium(II),
 Cd(C7H6NO2)2(H2O)2
;
_journal_issue 1
_journal_name_full 'Zeitschrift f\"ur Kristallographie - New Crystal Structures'
_journal_page_first 129
_journal_volume 225
_journal_year 2010
_chemical_formula_sum 'C14 H16 Cd N2 O6'
_chemical_formula_weight 420.69
_space_group_IT_number 14
_symmetry_cell_setting monoclinic
_symmetry_space_group_name_Hall '-P 2yn'
_symmetry_space_group_name_H-M 'P 1 21/n 1'
_atom_sites_solution_hydrogens geom
_atom_sites_solution_primary direct
_atom_sites_solution_secondary difmap
_audit_creation_method SHELXL-97
_cell_angle_alpha 90.00
_cell_angle_beta 108.192(6)
_cell_angle_gamma 90.00
_cell_formula_units_Z 2
_cell_length_a 9.318(4)
_cell_length_b 8.822(4)
_cell_length_c 9.768(4)
_cell_measurement_reflns_used 953
_cell_measurement_temperature 293(2)
_cell_measurement_theta_max 22.83
_cell_measurement_theta_min 2.64
_cell_volume 762.8(6)
_computing_cell_refinement 'Bruker SMART'
_computing_data_collection 'Bruker SMART'
_computing_data_reduction 'Bruker SAINT'
_computing_molecular_graphics 'Bruker SHELXTL'
_computing_publication_material 'Bruker SHELXTL'
_computing_structure_refinement 'SHELXL-97 (Sheldrick, 1997)'
_computing_structure_solution 'SHELXS-97 (Sheldrick, 1990)'
_diffrn_ambient_temperature 293(2)
_diffrn_measured_fraction_theta_full 0.999
_diffrn_measured_fraction_theta_max 0.999
_diffrn_measurement_device_type 'CCD area detector'
_diffrn_measurement_method 'phi and omega scans'
_diffrn_radiation_monochromator graphite
_diffrn_radiation_source 'fine-focus sealed tube'
_diffrn_radiation_type MoK\a
_diffrn_radiation_wavelength 0.71073
_diffrn_reflns_av_R_equivalents 0.0254
_diffrn_reflns_av_sigmaI/netI 0.0276
_diffrn_reflns_limit_h_max 11
_diffrn_reflns_limit_h_min -7
_diffrn_reflns_limit_k_max 10
_diffrn_reflns_limit_k_min -10
_diffrn_reflns_limit_l_max 11
_diffrn_reflns_limit_l_min -11
_diffrn_reflns_number 4025
_diffrn_reflns_theta_full 25.01
_diffrn_reflns_theta_max 25.01
_diffrn_reflns_theta_min 2.64
_exptl_absorpt_coefficient_mu 1.464
_exptl_absorpt_correction_T_max 0.7110
_exptl_absorpt_correction_T_min 0.6282
_exptl_absorpt_correction_type multi-scan
_exptl_absorpt_process_details sadabs
_exptl_crystal_density_diffrn 1.831
_exptl_crystal_density_method 'not measured'
_exptl_crystal_F_000 420
_exptl_crystal_size_max 0.35
_exptl_crystal_size_mid 0.27
_exptl_crystal_size_min 0.25
_refine_diff_density_max 0.248
_refine_diff_density_min -0.496
_refine_diff_density_rms 0.064
_refine_ls_extinction_method none
_refine_ls_goodness_of_fit_ref 1.061
_refine_ls_hydrogen_treatment constr
_refine_ls_matrix_type full
_refine_ls_number_parameters 106
_refine_ls_number_reflns 1342
_refine_ls_number_restraints 0
_refine_ls_restrained_S_all 1.061
_refine_ls_R_factor_all 0.0305
_refine_ls_R_factor_gt 0.0240
_refine_ls_shift/su_max 0.000
_refine_ls_shift/su_mean 0.000
_refine_ls_structure_factor_coef Fsqd
_refine_ls_weighting_details 'calc w=1/[\s^2^(Fo^2^)+(0.0272P)^2^+0.2154P] where P=(Fo^2^+2Fc^2^)/3'
_refine_ls_weighting_scheme calc
_refine_ls_wR_factor_gt 0.0563
_refine_ls_wR_factor_ref 0.0584
_reflns_number_gt 1087
_reflns_number_total 1342
_reflns_threshold_expression >2sigma(I)
_cod_data_source_file 1267-2874.cff
_cod_data_source_block i
_cod_depositor_comments
;
The following automatic conversions were performed:
'_symmetry_cell_setting' value 'Monoclinic' changed to 'monoclinic'
according to '/home/saulius/struct/CIF-dictionaries/cif_core.dic'
dictionary named 'cif_core.dic' version 2.4.1 from 2010-06-29.

Automatic conversion script
Id: cif_fix_enum 1555 2011-01-17 13:19:09Z saulius 
;
_cod_original_cell_volume 762.9(6)
_cod_original_sg_symbol_H-M P2(1)/n
_cod_database_code 8102634

loop_
_symmetry_equiv_pos_as_xyz
'x, y, z'
'-x+1/2, y+1/2, -z+1/2'
'-x, -y, -z'
'x-1/2, -y-1/2, z-1/2'

loop_
_atom_site_label
_atom_site_type_symbol
_atom_site_fract_x
_atom_site_fract_y
_atom_site_fract_z
_atom_site_U_iso_or_equiv
_atom_site_adp_type
_atom_site_occupancy
_atom_site_symmetry_multiplicity
_atom_site_calc_flag
_atom_site_refinement_flags
_atom_site_disorder_assembly
_atom_site_disorder_group
Cd1 Cd 0.5000 0.0000 0.5000 0.03482(12) Uani 1 2 d S . .
N1 N 0.2887(3) 0.0759(3) 0.5624(3) 0.0364(6) Uani 1 1 d . . .
O1 O 0.0220(3) 0.2671(2) 0.9119(2) 0.0477(6) Uani 1 1 d . . .
O2 O 0.1932(3) 0.1681(2) 1.1024(2) 0.0483(6) Uani 1 1 d . . .
O3 O 0.6458(3) 0.0583(3) 0.7333(2) 0.0466(6) Uani 1 1 d . . .
H3A H 0.7026 -0.0050 0.7909 0.056 Uiso 1 1 d R . .
H3B H 0.6987 0.1345 0.7259 0.056 Uiso 1 1 d R . .
C1 C 0.2725(3) 0.0431(3) 0.6908(3) 0.0342(7) Uani 1 1 d . . .
H1 H 0.3492 -0.0111 0.7564 0.041 Uiso 1 1 calc R . .
C2 C 0.1786(4) 0.1550(3) 0.4695(3) 0.0428(8) Uani 1 1 d . . .
H2 H 0.1878 0.1785 0.3798 0.051 Uiso 1 1 calc R . .
C3 C 0.0518(4) 0.2035(4) 0.5009(3) 0.0408(8) Uani 1 1 d . . .
H3 H -0.0218 0.2600 0.4342 0.049 Uiso 1 1 calc R . .
C4 C 0.0354(3) 0.1673(3) 0.6322(3) 0.0376(7) Uani 1 1 d . . .
H4 H -0.0504 0.1975 0.6543 0.045 Uiso 1 1 calc R . .
C5 C 0.1486(3) 0.0850(3) 0.7319(3) 0.0304(6) Uani 1 1 d . . .
C6 C 0.1392(4) 0.0389(3) 0.8775(3) 0.0401(8) Uani 1 1 d . . .
H6A H 0.2310 -0.0148 0.9288 0.048 Uiso 1 1 calc R . .
H6B H 0.0556 -0.0312 0.8633 0.048 Uiso 1 1 calc R . .
C7 C 0.1178(3) 0.1696(3) 0.9718(3) 0.0337(7) Uani 1 1 d . . .

loop_
_atom_site_aniso_label
_atom_site_aniso_U_11
_atom_site_aniso_U_22
_atom_site_aniso_U_33
_atom_site_aniso_U_23
_atom_site_aniso_U_13
_atom_site_aniso_U_12
Cd1 0.0380(2) 0.03868(19) 0.03496(19) 0.00167(14) 0.02178(14) -0.00062(15)
N1 0.0395(15) 0.0387(14) 0.0379(14) 0.0041(12) 0.0219(12) 0.0012(12)
O1 0.0612(15) 0.0427(12) 0.0411(12) -0.0024(10) 0.0189(11) 0.0199(12)
O2 0.0506(14) 0.0452(13) 0.0459(13) -0.0048(10) 0.0105(11) 0.0057(11)
O3 0.0548(15) 0.0410(11) 0.0416(12) -0.0017(10) 0.0114(11) -0.0054(11)
C1 0.0331(17) 0.0344(16) 0.0367(16) 0.0020(12) 0.0133(13) 0.0039(12)
C2 0.055(2) 0.0408(17) 0.0363(16) 0.0048(14) 0.0199(16) -0.0001(16)
C3 0.0434(18) 0.0379(17) 0.0379(17) 0.0029(13) 0.0082(15) 0.0088(14)
C4 0.0319(17) 0.0369(16) 0.0464(18) -0.0070(14) 0.0155(14) 0.0037(13)
C5 0.0340(17) 0.0263(15) 0.0370(15) -0.0005(12) 0.0198(13) -0.0001(13)
C6 0.052(2) 0.0324(16) 0.0462(18) 0.0036(13) 0.0306(16) 0.0061(14)
C7 0.0361(17) 0.0307(15) 0.0432(17) 0.0009(13) 0.0250(15) -0.0045(13)

loop_
_atom_type_symbol
_atom_type_description
_atom_type_scat_dispersion_real
_atom_type_scat_dispersion_imag
_atom_type_scat_source
C C 0.0033 0.0016 'International Tables Vol C Tables 4.2.6.8 and 6.1.1.4'
H H 0.0000 0.0000 'International Tables Vol C Tables 4.2.6.8 and 6.1.1.4'
N N 0.0061 0.0033 'International Tables Vol C Tables 4.2.6.8 and 6.1.1.4'
O O 0.0106 0.0060 'International Tables Vol C Tables 4.2.6.8 and 6.1.1.4'
Cd Cd -0.8075 1.2024 'International Tables Vol C Tables 4.2.6.8 and 6.1.1.4'

loop_
_geom_angle_atom_site_label_1
_geom_angle_atom_site_label_2
_geom_angle_atom_site_label_3
_geom_angle
_geom_angle_site_symmetry_1
_geom_angle_site_symmetry_3
_geom_angle_publ_flag
O1 Cd1 O1 180.0 2_546 4_665 ?
O1 Cd1 O3 94.46(8) 2_546 3_656 ?
O1 Cd1 O3 85.54(8) 4_665 3_656 ?
O1 Cd1 O3 85.54(8) 2_546 . ?
O1 Cd1 O3 94.46(8) 4_665 . ?
O3 Cd1 O3 180.000(1) 3_656 . ?
O1 Cd1 N1 88.71(9) 2_546 . ?
O1 Cd1 N1 91.29(9) 4_665 . ?
O3 Cd1 N1 92.13(9) 3_656 . ?
O3 Cd1 N1 87.87(9) . . ?
O1 Cd1 N1 91.29(9) 2_546 3_656 ?
O1 Cd1 N1 88.71(9) 4_665 3_656 ?
O3 Cd1 N1 87.87(9) 3_656 3_656 ?
O3 Cd1 N1 92.13(9) . 3_656 ?
N1 Cd1 N1 180.0 . 3_656 ?
C2 N1 C1 117.4(3) . . ?
C2 N1 Cd1 120.3(2) . . ?
C1 N1 Cd1 122.2(2) . . ?
C7 O1 Cd1 125.8(2) . 2_556 ?
N1 C1 C5 124.1(3) . . ?
N1 C2 C3 122.8(3) . . ?
C4 C3 C2 119.2(3) . . ?
C3 C4 C5 119.5(3) . . ?
C1 C5 C4 116.9(3) . . ?
C1 C5 C6 120.0(3) . . ?
C4 C5 C6 123.0(3) . . ?
C5 C6 C7 115.0(2) . . ?
O1 C7 O2 125.3(3) . . ?
O1 C7 C6 116.6(3) . . ?
O2 C7 C6 118.1(3) . . ?

loop_
_geom_bond_atom_site_label_1
_geom_bond_atom_site_label_2
_geom_bond_distance
_geom_bond_site_symmetry_2
_geom_bond_publ_flag
Cd1 O1 2.261(2) 2_546 ?
Cd1 O1 2.261(2) 4_665 ?
Cd1 O3 2.318(2) 3_656 ?
Cd1 O3 2.318(2) . ?
Cd1 N1 2.333(3) . ?
Cd1 N1 2.333(3) 3_656 ?
N1 C2 1.335(4) . ?
N1 C1 1.341(4) . ?
O1 C7 1.247(3) . ?
O1 Cd1 2.261(2) 2_556 ?
O2 C7 1.250(3) . ?
C1 C5 1.386(4) . ?
C2 C3 1.378(4) . ?
C3 C4 1.375(4) . ?
C4 C5 1.395(4) . ?
C5 C6 1.508(4) . ?
C6 C7 1.526(4) . ?

loop_
_geom_hbond_atom_site_label_D
_geom_hbond_atom_site_label_H
_geom_hbond_atom_site_label_A
_geom_hbond_distance_DH
_geom_hbond_distance_HA
_geom_hbond_distance_DA
_geom_hbond_angle_DHA
_geom_hbond_site_symmetry_A
O3 H3A O2 0.85 1.86 2.704(3) 170.5 3_657
O3 H3B O2 0.85 2.11 2.830(3) 142.2 4_665

loop_
_geom_torsion_atom_site_label_1
_geom_torsion_atom_site_label_2
_geom_torsion_atom_site_label_3
_geom_torsion_atom_site_label_4
_geom_torsion
_geom_torsion_site_symmetry_1
_geom_torsion_site_symmetry_2
_geom_torsion_site_symmetry_3
_geom_torsion_site_symmetry_4
_geom_torsion_publ_flag
O1 Cd1 N1 C2 -134.4(2) 2_546 . . . ?
O1 Cd1 N1 C2 45.6(2) 4_665 . . . ?
O3 Cd1 N1 C2 -39.9(2) 3_656 . . . ?
O3 Cd1 N1 C2 140.1(2) . . . . ?
N1 Cd1 N1 C2 105.8(4) 3_656 . . . ?
O1 Cd1 N1 C1 45.8(2) 2_546 . . . ?
O1 Cd1 N1 C1 -134.2(2) 4_665 . . . ?
O3 Cd1 N1 C1 140.2(2) 3_656 . . . ?
O3 Cd1 N1 C1 -39.8(2) . . . . ?
N1 Cd1 N1 C1 -74.0(5) 3_656 . . . ?
C2 N1 C1 C5 0.6(4) . . . . ?
Cd1 N1 C1 C5 -179.5(2) . . . . ?
C1 N1 C2 C3 0.2(5) . . . . ?
Cd1 N1 C2 C3 -179.6(2) . . . . ?
N1 C2 C3 C4 -1.2(5) . . . . ?
C2 C3 C4 C5 1.3(4) . . . . ?
N1 C1 C5 C4 -0.5(4) . . . . ?
N1 C1 C5 C6 178.4(3) . . . . ?
C3 C4 C5 C1 -0.5(4) . . . . ?
C3 C4 C5 C6 -179.3(3) . . . . ?
C1 C5 C6 C7 124.3(3) . . . . ?
C4 C5 C6 C7 -57.0(4) . . . . ?
Cd1 O1 C7 O2 18.2(4) 2_556 . . . ?
Cd1 O1 C7 C6 -164.29(19) 2_556 . . . ?
C5 C6 C7 O1 45.0(4) . . . . ?
C5 C6 C7 O2 -137.3(3) . . . . ?
